data_4071719
loop_
_publ_author_name
'Bouwkamp, Marco W.'
'Batinas, Aurora A.'
'Witte, Peter T.'
'Hubregtse, Ton'
'Dam, Jeroen'
'Meetsma, Auke'
'Teuben, Jan H.'
'Hessen, Bart'

_publ_section_title
;
 Relative Reactivity of the Metal&#x2212;Amido versus Metal&#x2212;Imido
 Bond in Linked Cp-Amido and Half-Sandwich Complexes of Vanadium
;
_journal_issue 16
_journal_name_full Organometallics
_journal_page_first 4071
_journal_paper_doi 10.1021/om8003306
_journal_volume 27
_journal_year 2008
_chemical_compound_source 'see text'
_chemical_formula_moiety 'C19 H29 N2 V'
_chemical_formula_sum 'C19 H29 N2 V'
_chemical_formula_weight 336.39
_chemical_name_systematic ' ?'
_space_group_IT_number 14
_symmetry_cell_setting monoclinic
_symmetry_Int_Tables_number 14
_symmetry_space_group_name_Hall '-P 2ybc'
_symmetry_space_group_name_H-M 'P 1 21/c 1'
_atom_sites_solution_hydrogens difmap
_atom_sites_solution_primary heavy
_atom_sites_solution_secondary direct
_audit_creation_date '2005-02-22  09:19:32'
_audit_creation_method
;
 PLATON <TABLE ACC> option 
 SHELXL97-2 & Manual Editing 
;
_audit_update_record
;
?

2008-04-02 # Formatted by publCIF
;
_cell_angle_alpha 90
_cell_angle_beta 116.596(1)
_cell_angle_gamma 90
_cell_formula_units_Z 4
_cell_length_a 13.380(1)
_cell_length_b 11.0573(9)
_cell_length_c 13.949(1)
_cell_measurement_reflns_used 4615
_cell_measurement_temperature 100(1)
_cell_measurement_theta_max 28.98
_cell_measurement_theta_min 2.46
_cell_volume 1845.3(2)
_computing_cell_refinement 'SAINT-Plus (Bruker, 2000)'
_computing_data_collection 'SMART (Bruker, 2000)'
_computing_data_reduction 'SAINT-Plus (Bruker, 2000)'
_computing_molecular_graphics
;
 PLUTO (Meetsma, 2004) 
 PLATON (Spek, 2003)
;
_computing_publication_material 'PLATON (Spek, 2003)'
_computing_structure_refinement 'SHELXL-97 (Sheldrick, 1997)'
_computing_structure_solution
;
 DIRDIF-99 (Beurskens et al., 1999)
;
_diffrn_ambient_temperature 100(1)
_diffrn_detector_area_resol_mean 66.06
_diffrn_measured_fraction_theta_full 0.999
_diffrn_measured_fraction_theta_max 0.999
_diffrn_measurement_device_type
;
  Bruker Smart Apex; CCD area detector 
;
_diffrn_measurement_method 'phi and omega scans'
_diffrn_radiation_detector
;
  CCD area-detector
;
_diffrn_radiation_monochromator 'parallel mounted graphite'
_diffrn_radiation_source 'fine focus sealed Siemens Mo tube '
_diffrn_radiation_type MoK\a
_diffrn_radiation_wavelength 0.71073
_diffrn_reflns_av_R_equivalents 0.0625
_diffrn_reflns_av_sigmaI/netI 0.0667
_diffrn_reflns_limit_h_max 16
_diffrn_reflns_limit_h_min -15
_diffrn_reflns_limit_k_max 13
_diffrn_reflns_limit_k_min -13
_diffrn_reflns_limit_l_max 17
_diffrn_reflns_limit_l_min -17
_diffrn_reflns_number 14733
_diffrn_reflns_reduction_process
;
 Intensity data were corrected for Lorentz and polarization
  effects, decay and absorption and reduced to F~o~^2^
  using SAINT (Bruker, 2000) and SADABS (Sheldrick, 2001)
;
_diffrn_reflns_theta_full 25.00
_diffrn_reflns_theta_max 26.73
_diffrn_reflns_theta_min 2.51
_diffrn_standards_decay_% 0
_diffrn_standards_number 0
_exptl_absorpt_coefficient_mu 0.537
_exptl_absorpt_correction_T_max 0.9335
_exptl_absorpt_correction_T_min 0.8176
_exptl_absorpt_correction_type multi-scan
_exptl_absorpt_process_details '(SADABS, Sheldrick, Bruker, 2000))'
_exptl_crystal_colour brown
_exptl_crystal_density_diffrn 1.211
_exptl_crystal_density_method 'not measured'
_exptl_crystal_description block
_exptl_crystal_F_000 720
_exptl_crystal_size_max 0.19
_exptl_crystal_size_mid 0.16
_exptl_crystal_size_min 0.13
_refine_diff_density_max 0.705
_refine_diff_density_min -0.706
_refine_diff_density_rms 0.076
_refine_ls_extinction_method none
_refine_ls_goodness_of_fit_ref 1.030
_refine_ls_hydrogen_treatment mixed
_refine_ls_matrix_type full
_refine_ls_number_parameters 288
_refine_ls_number_reflns 3905
_refine_ls_number_restraints 40
_refine_ls_restrained_S_all 1.078
_refine_ls_R_factor_all 0.0831
_refine_ls_R_factor_gt 0.0525
_refine_ls_shift/su_max 0.000
_refine_ls_shift/su_mean 0.000
_refine_ls_structure_factor_coef Fsqd
_refine_ls_weighting_details 'calc w=1/[\s^2^(Fo^2^)+(0.0576P)^2^+1.3155P] where P=(Fo^2^+2Fc^2^)/3'
_refine_ls_weighting_scheme calc
_refine_ls_wR_factor_gt 0.1168
_refine_ls_wR_factor_ref 0.1292
_reflns_number_gt 2797
_reflns_number_total 3905
_reflns_threshold_expression I>2\s(I)
_cod_data_source_file om8003306-file001.cif
_cod_data_source_block CP970
_cod_depositor_comments
;
The following automatic conversions were performed:

'_symmetry_cell_setting' value 'Monoclinic' changed to 'monoclinic'
according to /home/saulius/struct/CIF-dictionaries/cif_core.dic
dictionary named 'cif_core.dic' version 2.4.1 from
2010-06-29.

'_exptl_absorpt_correction_type' value 'Multi-Scan'
changed to 'multi-scan' according to
/home/saulius/struct/CIF-dictionaries/cif_core.dic dictionary named
'cif_core.dic' version 2.4.1 from 2010-06-29.

Automatic conversion script
Id: cif_fix_values 1715 2011-07-08 13:25:40Z adriana 
;
_cod_original_sg_symbol_H-M 'P 21/c'
_cod_database_code 4071719
_vrn_publ_code_frame_time_sec 10.0
_vrn_publ_code_meas_time_hour 8.0

loop_
_symmetry_equiv_pos_site_id
_symmetry_equiv_pos_as_xyz
1 x,y,z
2 -x,1/2+y,1/2-z
3 -x,-y,-z
4 x,1/2-y,1/2+z

loop_
_atom_site_aniso_label
_atom_site_aniso_U_11
_atom_site_aniso_U_22
_atom_site_aniso_U_33
_atom_site_aniso_U_23
_atom_site_aniso_U_13
_atom_site_aniso_U_12
V 0.0180(3) 0.0123(3) 0.0135(2) -0.0002(2) 0.0050(2) -0.0011(2)
N1 0.0271(14) 0.0182(14) 0.0140(12) 0.0002(10) 0.0092(11) -0.0031(11)
N2 0.0166(12) 0.0144(13) 0.0176(12) -0.0020(10) 0.0087(10) 0.0006(10)
C1 0.037(2) 0.113(4) 0.061(3) -0.069(3) 0.010(2) -0.019(3)
C2 0.197(7) 0.055(3) 0.015(2) 0.008(2) 0.022(3) 0.062(4)
C3 0.195(6) 0.064(4) 0.101(4) -0.054(3) 0.124(5) -0.071(4)
C4 0.036(2) 0.104(4) 0.067(3) -0.054(3) 0.020(2) 0.005(3)
C5 0.115(4) 0.026(2) 0.041(2) -0.0020(17) 0.054(3) 0.000(2)
C6 0.0251(16) 0.0145(15) 0.0128(13) 0.0004(11) 0.0088(12) -0.0043(12)
C7 0.0259(19) 0.0209(18) 0.0336(18) -0.0016(13) 0.0180(16) 0.0000(14)
C8 0.039(2) 0.0125(16) 0.0344(19) -0.0017(13) 0.0210(16) 0.0037(15)
C9 0.0316(18) 0.0165(15) 0.0182(14) -0.0003(12) 0.0118(13) -0.0044(13)
C10 0.0225(17) 0.0246(18) 0.0181(15) 0.0033(12) 0.0084(13) -0.0013(14)
C11 0.0243(17) 0.0150(16) 0.0190(15) 0.0033(12) 0.0076(13) 0.0040(13)
C12 0.045(2) 0.022(2) 0.036(2) 0.0011(16) 0.0221(19) -0.0104(17)
C13 0.0240(16) 0.0139(15) 0.0226(15) -0.0007(12) 0.0123(13) -0.0018(13)
C14 0.036(2) 0.0197(18) 0.0312(19) 0.0050(14) 0.0209(17) 0.0045(15)
C15 0.032(2) 0.025(2) 0.044(2) 0.0039(17) 0.0258(18) -0.0006(17)
C16 0.0238(16) 0.0230(17) 0.0135(13) 0.0001(13) 0.0095(12) 0.0004(14)
C17 0.0226(16) 0.031(2) 0.0164(15) 0.0005(15) 0.0053(13) 0.0009(16)
C18 0.029(2) 0.042(3) 0.043(2) 0.010(2) 0.0107(18) 0.0061(19)
C19 0.031(2) 0.029(2) 0.0234(17) -0.0083(15) 0.0154(15) -0.0048(15)

loop_
_atom_site_label
_atom_site_type_symbol
_atom_site_thermal_displace_type
_atom_site_fract_x
_atom_site_fract_y
_atom_site_fract_z
_atom_site_occupancy
_atom_site_U_iso_or_equiv
V V Uani 0.18971(4) 0.04285(4) 0.30650(4) 1.000 0.0154(2)
N1 N Uani 0.2549(2) 0.1758(2) 0.34012(18) 1.000 0.0198(8)
N2 N Uani 0.21719(19) -0.0237(2) 0.43775(18) 1.000 0.0158(7)
C1 C Uani 0.1014(3) -0.0766(4) 0.1516(3) 1.000 0.0748(18)
C2 C Uani 0.1405(5) 0.0244(3) 0.1264(2) 1.000 0.099(3)
C3 C Uani 0.2526(5) 0.0232(3) 0.1813(4) 1.000 0.098(3)
C4 C Uani 0.2828(3) -0.0785(4) 0.2404(3) 1.000 0.0701(18)
C5 C Uani 0.1893(4) -0.1401(3) 0.2220(3) 1.000 0.0535(16)
C6 C Uani 0.3089(3) 0.2830(3) 0.3444(2) 1.000 0.0174(8)
C7 C Uani 0.2540(3) 0.3927(3) 0.3332(3) 1.000 0.0251(11)
C8 C Uani 0.3071(3) 0.5001(3) 0.3363(3) 1.000 0.0269(11)
C9 C Uani 0.4159(3) 0.5037(3) 0.3507(2) 1.000 0.0219(9)
C10 C Uani 0.4715(3) 0.3946(3) 0.3629(2) 1.000 0.0220(10)
C11 C Uani 0.4189(3) 0.2859(3) 0.3594(2) 1.000 0.0202(9)
C12 C Uani 0.4735(4) 0.6217(3) 0.3536(3) 1.000 0.0329(12)
C13 C Uani 0.1694(3) -0.1429(3) 0.4435(3) 1.000 0.0195(9)
C14 C Uani 0.2587(3) -0.2374(3) 0.5028(3) 1.000 0.0268(11)
C15 C Uani 0.0854(3) -0.1325(4) 0.4894(3) 1.000 0.0304(12)
C16 C Uani 0.2822(3) 0.0318(3) 0.5447(2) 1.000 0.0197(9)
C17 C Uani 0.4046(3) 0.0482(4) 0.5698(3) 1.000 0.0246(10)
C18 C Uani 0.0249(3) 0.1032(4) 0.2651(4) 1.000 0.0400(14)
C19 C Uani 0.2311(3) 0.1494(3) 0.5568(3) 1.000 0.0266(11)
H1 H Uiso 0.02500 -0.09900 0.12440 1.000 0.0898
H2 H Uiso 0.09667 0.08575 0.07829 1.000 0.1182
H3 H Uiso 0.30190 0.08357 0.17873 1.000 0.1184
H4 H Uiso 0.35706 -0.10252 0.28692 1.000 0.0841
H5 H Uiso 0.18592 -0.21536 0.25334 1.000 0.0645
H7 H Uiso 0.187(3) 0.394(3) 0.326(3) 1.000 0.037(11)
H8 H Uiso 0.273(3) 0.567(3) 0.329(3) 1.000 0.021(9)
H10 H Uiso 0.545(3) 0.391(3) 0.378(3) 1.000 0.032(10)
H11 H Uiso 0.456(3) 0.215(3) 0.365(2) 1.000 0.022(9)
H12 H Uiso 0.468(4) 0.643(4) 0.290(4) 1.000 0.071(15)
H12' H Uiso 0.448(4) 0.678(5) 0.378(4) 1.000 0.072(17)
H12" H Uiso 0.549(4) 0.621(4) 0.401(4) 1.000 0.059(14)
H13 H Uiso 0.128(2) -0.172(3) 0.373(2) 1.000 0.017(8)
H14 H Uiso 0.298(3) -0.220(3) 0.576(3) 1.000 0.021(8)
H14' H Uiso 0.223(3) -0.311(4) 0.495(3) 1.000 0.042(11)
H14" H Uiso 0.313(3) -0.244(3) 0.472(3) 1.000 0.021(8)
H15 H Uiso 0.027(4) -0.078(4) 0.449(3) 1.000 0.050(12)
H15' H Uiso 0.124(3) -0.112(3) 0.570(3) 1.000 0.035(10)
H15" H Uiso 0.056(3) -0.207(4) 0.486(3) 1.000 0.037(11)
H16 H Uiso 0.278(3) -0.022(3) 0.596(2) 1.000 0.019(8)
H17 H Uiso 0.447(3) 0.075(3) 0.644(3) 1.000 0.026(9)
H17' H Uiso 0.412(3) 0.105(3) 0.527(3) 1.000 0.023(9)
H17" H Uiso 0.435(3) -0.023(4) 0.559(3) 1.000 0.035(10)
H18 H Uiso 0.015(3) 0.148(3) 0.204(3) 1.000 0.037(10)
H18' H Uiso -0.015(3) 0.033(4) 0.250(3) 1.000 0.035(11)
H18" H Uiso 0.024(3) 0.153(4) 0.325(4) 1.000 0.059(13)
H19 H Uiso 0.152(3) 0.139(3) 0.544(2) 1.000 0.021(8)
H19' H Uiso 0.270(3) 0.176(3) 0.623(3) 1.000 0.038(10)
H19" H Uiso 0.233(3) 0.210(3) 0.507(3) 1.000 0.035(10)

loop_
_atom_type_symbol
_atom_type_description
_atom_type_scat_dispersion_real
_atom_type_scat_dispersion_imag
_atom_type_scat_source
V V 0.3005 0.5294 'International Tables Vol C Tables 4.2.6.8 and 6.1.1.4'
N N 0.0061 0.0033 'International Tables Vol C Tables 4.2.6.8 and 6.1.1.4'
H H 0.0000 0.0000 'International Tables Vol C Tables 4.2.6.8 and 6.1.1.4'
C C 0.0033 0.0016 'International Tables Vol C Tables 4.2.6.8 and 6.1.1.4'

loop_
_geom_angle_atom_site_label_1
_geom_angle_atom_site_label_2
_geom_angle_atom_site_label_3
_geom_angle
_geom_angle_publ_flag
N1 V N2 103.02(11) yes
N1 V C1 137.65(13) yes
N1 V C2 104.07(14) yes
N1 V C3 88.47(14) yes
N1 V C4 108.68(15) yes
N1 V C5 141.95(17) yes
N1 V C18 98.54(15) yes
N2 V C1 118.78(13) yes
N2 V C2 151.26(11) yes
N2 V C3 138.36(15) yes
N2 V C4 105.23(13) yes
N2 V C5 96.27(12) yes
N2 V C18 96.68(16) yes
C1 V C2 33.58(15) yes
C1 V C3 56.23(17) yes
C1 V C4 55.94(15) yes
C1 V C5 33.30(15) yes
C1 V C18 83.86(17) yes
C2 V C3 34.2(2) yes
C2 V C4 56.61(17) yes
C2 V C5 55.87(12) yes
C2 V C18 88.6(2) yes
C3 V C4 34.38(14) yes
C3 V C5 56.37(15) yes
C3 V C18 121.4(2) yes
C4 V C5 33.76(18) yes
C4 V C18 139.65(17) yes
C5 V C18 111.53(18) yes
V N1 C6 166.2(2) yes
V N2 C13 120.5(2) yes
V N2 C16 126.74(19) yes
C13 N2 C16 112.7(2) yes
V C1 C2 71.3(2) yes
V C1 C5 72.9(2) yes
C2 C1 C5 108.0(4) no
V C2 C1 75.1(2) yes
V C2 C3 71.2(3) yes
C1 C2 C3 108.0(3) no
V C3 C2 74.5(3) yes
V C3 C4 73.8(3) yes
C2 C3 C4 108.0(5) no
V C4 C3 71.8(3) yes
V C4 C5 75.3(3) yes
C3 C4 C5 107.9(4) no
V C5 C1 73.8(2) yes
V C5 C4 71.0(2) yes
C1 C5 C4 108.1(4) no
N1 C6 C7 120.4(4) yes
N1 C6 C11 121.8(3) yes
C7 C6 C11 117.8(3) no
C6 C7 C8 120.7(4) no
C7 C8 C9 121.8(3) no
C8 C9 C10 117.8(3) no
C8 C9 C12 121.5(3) no
C10 C9 C12 120.7(4) no
C9 C10 C11 121.0(4) no
C6 C11 C10 120.9(3) no
N2 C13 C14 112.8(3) yes
N2 C13 C15 111.8(3) yes
C14 C13 C15 111.7(3) no
N2 C16 C17 111.5(3) yes
N2 C16 C19 112.2(3) yes
C17 C16 C19 111.4(3) no
V C1 H1 121.00 no
C2 C1 H1 126.00 no
C5 C1 H1 126.00 no
V C2 H2 119.00 no
C1 C2 H2 126.00 no
C3 C2 H2 126.00 no
V C3 H3 118.00 no
C2 C3 H3 126.00 no
C4 C3 H3 126.00 no
V C4 H4 119.00 no
C3 C4 H4 126.00 no
C5 C4 H4 126.00 no
V C5 H5 121.00 no
C1 C5 H5 126.00 no
C4 C5 H5 126.00 no
C6 C7 H7 120(2) no
C8 C7 H7 119(2) no
C7 C8 H8 120(3) no
C9 C8 H8 118(3) no
C9 C10 H10 122(2) no
C11 C10 H10 117(2) no
C6 C11 H11 119(2) no
C10 C11 H11 120(3) no
C9 C12 H12 113(3) no
C9 C12 H12' 111(4) no
C9 C12 H12" 113(3) no
H12 C12 H12' 110(5) no
H12 C12 H12" 107(5) no
H12' C12 H12" 103(5) no
N2 C13 H13 108(2) no
C14 C13 H13 107(2) no
C15 C13 H13 105.3(18) no
C13 C14 H14 112(2) no
C13 C14 H14' 108(3) no
C13 C14 H14" 111(2) no
H14 C14 H14' 109(3) no
H14 C14 H14" 109(4) no
H14' C14 H14" 109(3) no
C13 C15 H15 111(3) no
C13 C15 H15' 112(2) no
C13 C15 H15" 107(3) no
H15 C15 H15' 113(3) no
H15 C15 H15" 109(4) no
H15' C15 H15" 105(3) no
N2 C16 H16 107.0(18) no
C17 C16 H16 109(2) no
C19 C16 H16 106(2) no
C16 C17 H17 110(3) no
C16 C17 H17' 111(3) no
C16 C17 H17" 111(3) no
H17 C17 H17' 108(3) no
H17 C17 H17" 110(3) no
H17' C17 H17" 107(4) no
V C18 H18 97(3) no
V C18 H18' 103(3) no
V C18 H18" 110(3) no
H18 C18 H18' 114(3) no
H18 C18 H18" 115(3) no
H18' C18 H18" 116(4) no
C16 C19 H19 112.1(19) no
C16 C19 H19' 109(2) no
C16 C19 H19" 111(2) no
H19 C19 H19' 108(3) no
H19 C19 H19" 108(3) no
H19' C19 H19" 109(3) no

loop_
_geom_bond_atom_site_label_1
_geom_bond_atom_site_label_2
_geom_bond_distance
_geom_bond_publ_flag
V N1 1.666(2) yes
V N2 1.851(2) yes
V C1 2.350(4) yes
V C2 2.303(3) yes
V C3 2.263(6) yes
V C4 2.287(4) yes
V C5 2.340(4) yes
V C18 2.122(5) yes
N1 C6 1.376(4) yes
N2 C13 1.483(4) yes
N2 C16 1.482(4) yes
C1 C2 1.345(6) no
C1 C5 1.344(6) no
C2 C3 1.345(9) no
C3 C4 1.345(6) no
C4 C5 1.344(7) no
C6 C7 1.390(5) no
C6 C11 1.391(6) no
C7 C8 1.375(5) no
C8 C9 1.378(6) no
C9 C10 1.387(5) no
C9 C12 1.507(5) no
C10 C11 1.383(5) no
C13 C14 1.523(5) no
C13 C15 1.527(6) no
C16 C17 1.525(6) no
C16 C19 1.513(5) no
C1 H1 0.9500 no
C2 H2 0.9500 no
C3 H3 0.9500 no
C4 H4 0.9500 no
C5 H5 0.9500 no
C7 H7 0.86(4) no
C8 H8 0.85(4) no
C10 H10 0.91(4) no
C11 H11 0.91(4) no
C12 H12 0.89(5) no
C12 H12' 0.85(6) no
C12 H12" 0.93(6) no
C13 H13 0.94(3) no
C14 H14 0.94(4) no
C14 H14' 0.93(4) no
C14 H14" 1.00(4) no
C15 H15 0.95(5) no
C15 H15' 1.03(4) no
C15 H15" 0.91(4) no
C16 H16 0.95(3) no
C17 H17 0.98(4) no
C17 H17' 0.90(4) no
C17 H17" 0.93(4) no
C18 H18 0.94(4) no
C18 H18' 0.91(4) no
C18 H18" 1.01(5) no
C19 H19 1.00(4) no
C19 H19' 0.88(4) no
C19 H19" 0.97(4) no

loop_
_geom_contact_atom_site_label_1
_geom_contact_atom_site_label_2
_geom_contact_distance
_geom_contact_site_symmetry_2
_geom_contact_publ_flag
V H17' 3.25(4) . no
V H19" 3.18(4) . no
N1 N2 2.755(3) . no
N1 C2 3.154(4) . no
N1 C3 2.774(5) . no
N1 C4 3.232(5) . no
N1 C16 3.143(4) . no
N1 C17 3.244(5) . no
N1 C18 2.886(5) . no
N1 C19 3.191(5) . no
N2 C18 2.973(5) . no
N2 N1 2.755(3) . no
N2 C4 3.298(5) . no
N2 C5 3.138(5) . no
N1 H17' 2.63(4) . no
N1 H18 2.92(4) . no
N1 H19" 2.50(4) . no
N1 H3 2.7900 . no
C1 C3 2.175(8) . no
C1 C4 2.176(6) . no
C1 C18 2.993(6) . no
C2 C4 2.177(6) . no
C2 C5 2.176(5) . no
C2 C18 3.094(7) . no
C2 N1 3.154(4) . no
C3 N1 2.774(5) . no
C3 C1 2.175(8) . no
C3 C6 3.530(5) . no
C3 C5 2.175(6) . no
C4 C2 2.177(6) . no
C4 N2 3.298(5) . no
C4 C1 2.176(6) . no
C4 N1 3.232(5) . no
C5 C13 3.218(6) . no
C5 N2 3.138(5) . no
C5 C2 2.176(5) . no
C5 C3 2.175(6) . no
C15 C19 3.572(6) . no
C17 N1 3.244(5) . no
C18 C2 3.094(7) . no
C18 N1 2.886(5) . no
C18 N2 2.973(5) . no
C18 C1 2.993(6) . no
C19 C15 3.572(6) . no
C19 N1 3.191(5) . no
C1 H18' 2.77(4) . no
C1 H18 2.97(4) . no
C1 H3 3.0900 . no
C1 H4 3.0900 . no
C1 H2 2.0500 . no
C1 H5 2.0500 . no
C2 H18 2.74(4) . no
C2 H4 3.0900 . no
C2 H5 3.0900 . no
C2 H3 2.0500 . no
C2 H1 2.0500 . no
C3 H4 2.0500 . no
C3 H2 2.0500 . no
C3 H5 3.0900 . no
C3 H1 3.0900 . no
C4 H3 2.0500 . no
C4 H2 3.0900 . no
C4 H1 3.0900 . no
C4 H5 2.0500 . no
C5 H4 2.0500 . no
C5 H3 3.0900 . no
C5 H1 2.0500 . no
C5 H2 3.0900 . no
C5 H13 2.60(3) . no
C6 H17' 3.02(4) . no
C6 H19" 2.98(4) . no
C6 H19' 2.93(4) 4_554 no
C10 H17 2.94(4) 4_554 no
C11 H19' 3.02(4) 4_554 no
C13 H5 2.8700 . no
C14 H10 2.94(4) 3_656 no
C14 H16 2.67(3) . no
C15 H16 2.63(4) . no
C15 H15 3.09(5) 3_556 no
C15 H19 3.00(4) 3_556 no
C16 H15' 2.79(4) . no
C16 H14 2.81(3) . no
C17 H4 2.9700 3_656 no
C18 H1 2.9800 . no
H1 H18' 2.5200 . no
H1 H2 2.5600 3_555 no
H2 H18 2.5400 . no
H2 H1 2.5600 3_555 no
H4 C17 2.9700 3_656 no
H4 H17 2.3700 3_656 no
H5 C13 2.8700 . no
H5 H13 2.1900 . no
H7 H18' 2.57(6) 2_555 no
H8 H12' 2.45(7) . no
H10 H12" 2.56(6) . no
H10 C14 2.94(4) 3_656 no
H11 H17" 2.53(5) 3_656 no
H12' H8 2.45(7) . no
H12" H10 2.56(6) . no
H13 C5 2.60(3) . no
H13 H5 2.1900 . no
H14 C16 2.81(3) . no
H14 H15' 2.58(6) . no
H14 H16 2.24(5) . no
H14' H15" 2.47(6) . no
H15 C15 3.09(5) 3_556 no
H15 H15 2.54(7) 3_556 no
H15 H19 2.53(7) 3_556 no
H15' C16 2.79(4) . no
H15' H14 2.58(6) . no
H15' H16 2.17(6) . no
H15" H14' 2.47(6) . no
H16 C14 2.67(3) . no
H16 C15 2.63(4) . no
H16 H14 2.24(5) . no
H16 H15' 2.17(6) . no
H17 H19' 2.51(6) . no
H17 H4 2.3700 3_656 no
H17 C10 2.94(4) 4_555 no
H17' V 3.25(4) . no
H17' N1 2.63(4) . no
H17' C6 3.02(4) . no
H17' H19" 2.56(6) . no
H17" H11 2.53(5) 3_656 no
H18 H2 2.5400 . no
H18' H1 2.5200 . no
H18' H7 2.57(6) 2_545 no
H19 C15 3.00(4) 3_556 no
H19 H15 2.53(7) 3_556 no
H19' H17 2.51(6) . no
H19' C6 2.93(4) 4_555 no
H19' C11 3.02(4) 4_555 no
H19" V 3.18(4) . no
H19" N1 2.50(4) . no
H19" C6 2.98(4) . no
H19" H17' 2.56(6) . no

loop_
_geom_hbond_atom_site_label_D
_geom_hbond_atom_site_label_H
_geom_hbond_atom_site_label_A
_geom_hbond_distance_DH
_geom_hbond_distance_HA
_geom_hbond_distance_DA
_geom_hbond_angle_DHA
_geom_hbond_publ_flag
C19 H19" N1 0.97(4) 2.50(4) 3.191(5) 128(3) yes

loop_
_geom_torsion_atom_site_label_1
_geom_torsion_atom_site_label_2
_geom_torsion_atom_site_label_3
_geom_torsion_atom_site_label_4
_geom_torsion
_geom_torsion_publ_flag
N1 V N2 C13 177.9(3) no
N1 V N2 C16 0.0(3) no
C1 V N2 C13 -9.2(3) no
C1 V N2 C16 172.9(3) no
C2 V N2 C13 -21.9(5) no
C2 V N2 C16 160.1(4) no
C3 V N2 C13 -79.5(3) no
C3 V N2 C16 102.6(3) no
C4 V N2 C13 -68.3(3) no
C4 V N2 C16 113.8(3) no
C5 V N2 C13 -35.1(3) no
C5 V N2 C16 146.9(3) no
C18 V N2 C13 77.5(3) no
C18 V N2 C16 -100.4(3) no
N1 V C1 C2 0.9(4) no
N1 V C1 C5 117.3(3) no
N2 V C1 C2 -168.9(3) no
N2 V C1 C5 -52.5(3) no
C2 V C1 C5 116.5(5) no
C3 V C1 C2 -37.7(3) no
C3 V C1 C5 78.7(3) no
C4 V C1 C2 -79.5(3) no
C4 V C1 C5 37.0(3) no
C5 V C1 C2 -116.5(5) no
C18 V C1 C2 96.8(3) no
C18 V C1 C5 -146.7(3) no
N1 V C2 C1 -179.4(3) no
N1 V C2 C3 65.3(2) no
N2 V C2 C1 20.5(6) no
N2 V C2 C3 -94.8(4) no
C1 V C2 C3 -115.3(4) no
C3 V C2 C1 115.3(4) no
C4 V C2 C1 77.3(3) no
C4 V C2 C3 -38.0(2) no
C5 V C2 C1 36.4(3) no
C5 V C2 C3 -78.9(3) no
C18 V C2 C1 -80.9(3) no
C18 V C2 C3 163.8(2) no
N1 V C3 C2 -118.1(2) no
N1 V C3 C4 127.3(3) no
N2 V C3 C2 133.9(2) no
N2 V C3 C4 19.3(4) no
C1 V C3 C2 37.0(2) no
C1 V C3 C4 -77.5(3) no
C2 V C3 C4 -114.5(4) no
C4 V C3 C2 114.5(4) no
C5 V C3 C2 77.3(3) no
C5 V C3 C4 -37.3(3) no
C18 V C3 C2 -19.1(3) no
C18 V C3 C4 -133.6(3) no
N1 V C4 C3 -57.1(3) no
N1 V C4 C5 -172.0(2) no
N2 V C4 C3 -166.8(3) no
N2 V C4 C5 78.3(2) no
C1 V C4 C3 78.5(3) no
C1 V C4 C5 -36.5(2) no
C2 V C4 C3 37.8(3) no
C2 V C4 C5 -77.1(3) no
C3 V C4 C5 -114.9(4) no
C5 V C4 C3 114.9(4) no
C18 V C4 C3 72.7(4) no
C18 V C4 C5 -42.2(4) no
N1 V C5 C1 -103.8(3) no
N1 V C5 C4 12.4(3) no
N2 V C5 C1 135.6(3) no
N2 V C5 C4 -108.1(2) no
C1 V C5 C4 116.2(4) no
C2 V C5 C1 -36.7(3) no
C2 V C5 C4 79.5(3) no
C3 V C5 C1 -78.3(3) no
C3 V C5 C4 38.0(3) no
C4 V C5 C1 -116.2(4) no
C18 V C5 C1 35.9(3) no
C18 V C5 C4 152.1(3) no
C1 V C5 H5 -123.00 no
C2 V C5 H5 -159.00 no
C3 V C5 H5 159.00 no
C4 V C5 H5 121.00 no
C18 V C5 H5 -87.00 no
N1 V C18 H18 67(2) no
N1 V C18 H18' -176(2) no
N1 V C18 H18" -52(3) no
N2 V C18 H18 171(2) no
N2 V C18 H18' -72(2) no
N2 V C18 H18" 52(3) no
C1 V C18 H18 -70(2) no
C1 V C18 H18' 46(2) no
C1 V C18 H18" 170(3) no
C2 V C18 H18 -37(2) no
C2 V C18 H18' 80(2) no
C2 V C18 H18" -156(3) no
C3 V C18 H18 -26(2) no
C3 V C18 H18' 90(2) no
C3 V C18 H18" -146(3) no
C4 V C18 H18 -66(2) no
C4 V C18 H18' 51(3) no
C4 V C18 H18" 175(3) no
C5 V C18 H18 -89(2) no
C5 V C18 H18' 28(3) no
C5 V C18 H18" 152(3) no
C2 V C4 H4 160.00 no
C3 V C4 H4 122.00 no
C5 V C4 H4 -123.00 no
C18 V C4 H4 -166.00 no
N1 V C5 H5 134.00 no
N2 V C5 H5 13.00 no
N1 V C3 H3 5.00 no
N1 V C1 H1 -120.00 no
N2 V C1 H1 70.00 no
C2 V C1 H1 -121.00 no
C3 V C1 H1 -159.00 no
C4 V C1 H1 159.00 no
C5 V C1 H1 122.00 no
C18 V C1 H1 -24.00 no
N1 V C2 H2 -56.00 no
N2 V C2 H2 144.00 no
C1 V C2 H2 123.00 no
C3 V C2 H2 -121.00 no
C4 V C2 H2 -159.00 no
C5 V C2 H2 160.00 no
C18 V C2 H2 42.00 no
N1 V C4 H4 65.00 no
N2 V C3 H3 -103.00 no
C1 V C3 H3 160.00 no
C2 V C3 H3 123.00 no
C4 V C3 H3 -123.00 no
C5 V C3 H3 -160.00 no
C18 V C3 H3 104.00 no
N2 V C4 H4 -45.00 no
C1 V C4 H4 -160.00 no
V N2 C13 C14 118.1(3) no
V N2 C13 C15 -115.0(3) no
C16 N2 C13 C14 -63.7(4) no
C16 N2 C13 C15 63.2(4) no
V N2 C16 C17 -64.4(4) no
V N2 C16 C19 61.3(4) no
C13 N2 C16 C17 117.5(3) no
C13 N2 C16 C19 -116.8(3) no
C2 C1 C5 C4 0.0(5) no
C5 C1 C2 V -64.2(3) no
C5 C1 C2 C3 0.0(5) no
V C1 C2 C3 64.2(3) no
C2 C1 C5 V 63.1(3) no
V C1 C5 C4 -63.1(3) no
C1 C2 C3 V -66.7(3) no
V C2 C3 C4 66.7(4) no
C1 C2 C3 C4 0.0(5) no
V C3 C4 C5 67.2(3) no
C2 C3 C4 V -67.2(4) no
C2 C3 C4 C5 0.0(5) no
C3 C4 C5 V -64.9(3) no
C3 C4 C5 C1 0.0(5) no
V C4 C5 C1 64.9(3) no
N1 C6 C7 C8 -179.3(3) no
C11 C6 C7 C8 0.4(5) no
N1 C6 C11 C10 179.7(2) no
C7 C6 C11 C10 -0.1(4) no
C6 C7 C8 C9 -0.1(6) no
C7 C8 C9 C10 -0.4(5) no
C7 C8 C9 C12 179.8(3) no
C8 C9 C10 C11 0.8(4) no
C12 C9 C10 C11 -179.4(3) no
C9 C10 C11 C6 -0.5(4) no
